data_7060787
loop_
_publ_author_name
'Land, Michael A.'
'Robertson, Katherine N.'
'Ylijoki, Kai E. O.'
'Clyburne, Jason A. C.'

_publ_section_title
;
 Reactivity of 1,3-dichloro-1,3-bis(dimethylamino)-propenium salts with
 primary amines
;
_journal_issue 30
_journal_name_full 'New Journal of Chemistry'
_journal_page_first 13558
_journal_page_last 13570
_journal_paper_doi 10.1039/D1NJ02298A
_journal_volume 45
_journal_year 2021
_chemical_formula_moiety 'C21 H30 N4, C H2 Cl2, 2(Cl), 2(H2 O)'
_chemical_formula_sum 'C22 H36 Cl4 N4 O2'
_chemical_formula_weight 530.35
_space_group_crystal_system orthorhombic
_space_group_IT_number 19
_space_group_name_Hall 'P 2ac 2ab'
_space_group_name_H-M_alt 'P 21 21 21'
_atom_sites_solution_hydrogens mixed
_atom_sites_solution_primary 'dual space'
_audit_creation_method SHELXL-2018/1
_audit_update_record
;
2021-02-09 deposited with the CCDC.	2021-06-30 downloaded from the CCDC.
;
_cell_angle_alpha 90
_cell_angle_beta 90
_cell_angle_gamma 90
_cell_formula_units_Z 4
_cell_length_a 7.6928(14)
_cell_length_b 17.170(3)
_cell_length_c 20.590(4)
_cell_measurement_reflns_used 9058
_cell_measurement_temperature 125(2)
_cell_measurement_theta_max 26.57
_cell_measurement_theta_min 2.31
_cell_volume 2719.6(9)
_computing_cell_refinement 'Bruker SAINT'
_computing_data_collection 'Bruker APEX2'
_computing_data_reduction 'Bruker SAINT'
_computing_structure_refinement 'SHELXL-2018/1 (Sheldrick, 2018)'
_computing_structure_solution 'SHELXT-2014 (Sheldrick, 2015)'
_diffrn_ambient_temperature 125(2)
_diffrn_measured_fraction_theta_full 1.000
_diffrn_measured_fraction_theta_max 0.968
_diffrn_measurement_device_type 'Bruker APEX-II CCD'
_diffrn_measurement_method '\f and \w scans'
_diffrn_radiation_monochromator graphite
_diffrn_radiation_source 'sealed tube'
_diffrn_radiation_type MoK\a
_diffrn_radiation_wavelength 0.71073
_diffrn_reflns_av_R_equivalents 0.0659
_diffrn_reflns_av_unetI/netI 0.0625
_diffrn_reflns_Laue_measured_fraction_full 1.000
_diffrn_reflns_Laue_measured_fraction_max 0.968
_diffrn_reflns_limit_h_max 10
_diffrn_reflns_limit_h_min -10
_diffrn_reflns_limit_k_max 22
_diffrn_reflns_limit_k_min -23
_diffrn_reflns_limit_l_max 27
_diffrn_reflns_limit_l_min -26
_diffrn_reflns_number 32866
_diffrn_reflns_point_group_measured_fraction_full 1.000
_diffrn_reflns_point_group_measured_fraction_max 0.952
_diffrn_reflns_theta_full 25.242
_diffrn_reflns_theta_max 28.858
_diffrn_reflns_theta_min 1.544
_exptl_absorpt_coefficient_mu 0.460
_exptl_absorpt_correction_T_max 0.7458
_exptl_absorpt_correction_T_min 0.6522
_exptl_absorpt_correction_type multi-scan
_exptl_absorpt_process_details 'SADABS; Bruker 2009'
_exptl_crystal_colour colourless
_exptl_crystal_density_diffrn 1.295
_exptl_crystal_description 'thin rod'
_exptl_crystal_F_000 1120
_exptl_crystal_size_max 0.400
_exptl_crystal_size_mid 0.125
_exptl_crystal_size_min 0.090
_refine_diff_density_max 0.387
_refine_diff_density_min -0.366
_refine_diff_density_rms 0.055
_refine_ls_abs_structure_details
;
 Flack x determined using 1803 quotients [(I+)-(I-)]/[(I+)+(I-)]
 (Parsons, Flack and Wagner, Acta Cryst. B69 (2013) 249-259).
;
_refine_ls_abs_structure_Flack -0.02(3)
_refine_ls_extinction_method none
_refine_ls_goodness_of_fit_ref 1.007
_refine_ls_hydrogen_treatment mixed
_refine_ls_matrix_type full
_refine_ls_number_parameters 312
_refine_ls_number_reflns 6791
_refine_ls_number_restraints 6
_refine_ls_restrained_S_all 1.007
_refine_ls_R_factor_all 0.0728
_refine_ls_R_factor_gt 0.0441
_refine_ls_shift/su_max 0.000
_refine_ls_shift/su_mean 0.000
_refine_ls_structure_factor_coef Fsqd
_refine_ls_weighting_details 'w=1/[\s^2^(Fo^2^)+(0.0363P)^2^+0.4634P] where P=(Fo^2^+2Fc^2^)/3'
_refine_ls_weighting_scheme calc
_refine_ls_wR_factor_gt 0.0811
_refine_ls_wR_factor_ref 0.0912
_reflns_Friedel_coverage 0.747
_reflns_Friedel_fraction_full 1.000
_reflns_Friedel_fraction_max 0.933
_reflns_number_gt 5151
_reflns_number_total 6791
_reflns_threshold_expression 'I > 2\s(I)'
_cod_data_source_file d1nj02298a3.cif
_cod_data_source_block compound12_ML083
_cod_depositor_comments 'Adding full bibliography for 7060780--7060787.cif.'
_cod_original_cell_volume 2719.7(8)
_cod_database_code 7060787
_shelx_shelxl_version_number 2018/1
_shelx_space_group_comment
;
The symmetry employed for this shelxl refinement is uniquely defined
by the following loop, which should always be used as a source of
symmetry information in preference to the above space-group names.
They are only intended as comments.
;
_shelx_estimated_absorpt_t_min 0.837
_shelx_estimated_absorpt_t_max 0.960

loop_
_space_group_symop_operation_xyz
'x, y, z'
'-x+1/2, -y, z+1/2'
'-x, y+1/2, -z+1/2'
'x+1/2, -y+1/2, -z'

loop_
_atom_site_label
_atom_site_type_symbol
_atom_site_fract_x
_atom_site_fract_y
_atom_site_fract_z
_atom_site_U_iso_or_equiv
_atom_site_adp_type
_atom_site_occupancy
_atom_site_site_symmetry_order
_atom_site_calc_flag
_atom_site_refinement_flags_posn
_atom_site_refinement_flags_adp
_atom_site_refinement_flags_occupancy
_atom_site_disorder_assembly
_atom_site_disorder_group
Cl1 Cl 0.82423(11) 0.49209(5) 0.26586(4) 0.02602(18) Uani 1 1 d . . . . .
Cl2 Cl 0.60337(12) 0.34319(5) 0.54941(4) 0.0327(2) Uani 1 1 d . . . . .
Cl3 Cl 0.49165(13) 0.49369(6) 0.13481(5) 0.0430(3) Uani 1 1 d . . . . .
Cl4 Cl 0.70752(19) 0.38936(7) 0.05851(6) 0.0716(4) Uani 1 1 d . . . . .
O1 O 0.1143(4) 0.57083(18) 0.17053(16) 0.0480(8) Uani 1 1 d D . . . .
H1O H 0.039(5) 0.550(3) 0.195(2) 0.072 Uiso 1 1 d D U . . .
H2O H 0.056(6) 0.587(3) 0.1376(17) 0.072 Uiso 1 1 d D U . . .
O2 O 0.7831(4) 0.27613(17) 0.41969(14) 0.0442(7) Uani 1 1 d D . . . .
H3O H 0.754(6) 0.290(3) 0.4587(14) 0.066 Uiso 1 1 d D U . . .
H4O H 0.863(5) 0.241(2) 0.427(2) 0.066 Uiso 1 1 d D U . . .
N1 N 0.5261(4) 0.27808(16) 0.30690(13) 0.0262(7) Uani 1 1 d . . . . .
N2 N 0.0870(4) 0.40299(16) 0.43440(13) 0.0257(6) Uani 1 1 d . . . . .
N3 N 0.5032(4) 0.40837(16) 0.32842(13) 0.0227(6) Uani 1 1 d D . . . .
H3N H 0.585(4) 0.418(2) 0.3000(15) 0.034 Uiso 1 1 d D U . . .
N4 N 0.0913(4) 0.37796(15) 0.32490(12) 0.0195(6) Uani 1 1 d D . . . .
H4N H 0.015(4) 0.4148(17) 0.3191(16) 0.029 Uiso 1 1 d D U . . .
C1 C 0.4557(4) 0.33550(19) 0.33967(15) 0.0210(7) Uani 1 1 d . . . . .
C2 C 0.3208(4) 0.32009(18) 0.39166(15) 0.0227(7) Uani 1 1 d . . . . .
H2A H 0.372495 0.330971 0.434747 0.027 Uiso 1 1 calc R U . . .
H2B H 0.288298 0.264325 0.390509 0.027 Uiso 1 1 calc R U . . .
C3 C 0.1582(4) 0.36909(18) 0.38354(15) 0.0205(7) Uani 1 1 d . . . . .
C4 C 0.6518(5) 0.2950(2) 0.25548(19) 0.0392(10) Uani 1 1 d . . . . .
H4A H 0.603772 0.334515 0.226215 0.059 Uiso 1 1 calc R U . . .
H4B H 0.676048 0.247300 0.230940 0.059 Uiso 1 1 calc R U . . .
H4C H 0.759757 0.314448 0.274841 0.059 Uiso 1 1 calc R U . . .
C5 C 0.5081(5) 0.19418(19) 0.32215(18) 0.0319(8) Uani 1 1 d . . . . .
H5A H 0.621630 0.172994 0.334605 0.048 Uiso 1 1 calc R U . . .
H5B H 0.464826 0.166469 0.283820 0.048 Uiso 1 1 calc R U . . .
H5C H 0.426039 0.187563 0.358126 0.048 Uiso 1 1 calc R U . . .
C6 C -0.0687(5) 0.4519(2) 0.42612(18) 0.0339(9) Uani 1 1 d . . . . .
H6A H -0.039798 0.497168 0.399271 0.051 Uiso 1 1 calc R U . . .
H6B H -0.109612 0.469447 0.468740 0.051 Uiso 1 1 calc R U . . .
H6C H -0.160272 0.421478 0.404846 0.051 Uiso 1 1 calc R U . . .
C7 C 0.1419(5) 0.3914(2) 0.50174(15) 0.0384(10) Uani 1 1 d . . . . .
H7A H 0.044100 0.369796 0.526997 0.058 Uiso 1 1 d R U . . .
H7B H 0.173800 0.442291 0.520824 0.058 Uiso 1 1 d R U . . .
H7C1 H 0.212940 0.341790 0.509508 0.058 Uiso 0.5 1 d R U P . .
H7C2 H 0.265440 0.377290 0.508908 0.058 Uiso 0.5 1 d R U P . .
C8 C 0.4356(4) 0.47671(18) 0.36026(16) 0.0214(7) Uani 1 1 d . . . . .
C9 C 0.3441(5) 0.53057(18) 0.32414(17) 0.0254(8) Uani 1 1 d . . . . .
H9 H 0.327139 0.523086 0.278863 0.031 Uiso 1 1 calc R U . . .
C10 C 0.2771(5) 0.5960(2) 0.35512(18) 0.0315(8) Uani 1 1 d . . . . .
H10 H 0.212731 0.632906 0.330570 0.038 Uiso 1 1 calc R U . . .
C11 C 0.3020(5) 0.6086(2) 0.42072(18) 0.0319(8) Uani 1 1 d . . . . .
C12 C 0.3977(5) 0.5548(2) 0.45526(18) 0.0313(8) Uani 1 1 d . . . . .
H12 H 0.417464 0.563084 0.500273 0.038 Uiso 1 1 calc R U . . .
C13 C 0.4656(4) 0.4890(2) 0.42603(16) 0.0267(8) Uani 1 1 d . . . . .
H13 H 0.531909 0.452722 0.450537 0.032 Uiso 1 1 calc R U . . .
C14 C 0.2291(6) 0.6802(2) 0.4542(2) 0.0533(12) Uani 1 1 d . . . . .
H14A H 0.179414 0.715421 0.421601 0.080 Uiso 1 1 calc R U . . .
H14B H 0.322393 0.707034 0.477621 0.080 Uiso 1 1 calc R U . . .
H14C H 0.138273 0.664531 0.484875 0.080 Uiso 1 1 calc R U . . .
C15 C 0.1290(4) 0.32904(17) 0.27026(15) 0.0194(7) Uani 1 1 d . . . . .
C16 C 0.1836(4) 0.36225(18) 0.21253(15) 0.0236(7) Uani 1 1 d . . . . .
H16 H 0.195596 0.417156 0.208967 0.028 Uiso 1 1 calc R U . . .
C17 C 0.2207(5) 0.3147(2) 0.16001(17) 0.0288(8) Uani 1 1 d . . . . .
H17 H 0.258130 0.337651 0.120428 0.035 Uiso 1 1 calc R U . . .
C18 C 0.2043(5) 0.2341(2) 0.16384(16) 0.0279(8) Uani 1 1 d . . . . .
C19 C 0.1432(4) 0.20256(19) 0.22176(17) 0.0274(8) Uani 1 1 d . . . . .
H19 H 0.127941 0.147803 0.225152 0.033 Uiso 1 1 calc R U . . .
C20 C 0.1043(4) 0.24922(18) 0.27439(16) 0.0244(7) Uani 1 1 d . . . . .
H20 H 0.060864 0.226717 0.313287 0.029 Uiso 1 1 calc R U . . .
C21 C 0.2497(5) 0.1815(2) 0.10809(19) 0.0412(10) Uani 1 1 d . . . . .
H21A H 0.281887 0.130040 0.124750 0.062 Uiso 1 1 calc R U . . .
H21B H 0.347801 0.203683 0.083969 0.062 Uiso 1 1 calc R U . . .
H21C H 0.149199 0.176549 0.079154 0.062 Uiso 1 1 calc R U . . .
C22 C 0.7056(5) 0.4715(2) 0.10906(18) 0.0359(9) Uani 1 1 d . . . . .
H22A H 0.754464 0.516570 0.085317 0.043 Uiso 1 1 calc R U . . .
H22B H 0.779670 0.461637 0.147506 0.043 Uiso 1 1 calc R U . . .

loop_
_atom_site_aniso_label
_atom_site_aniso_U_11
_atom_site_aniso_U_22
_atom_site_aniso_U_33
_atom_site_aniso_U_23
_atom_site_aniso_U_13
_atom_site_aniso_U_12
Cl1 0.0255(4) 0.0242(4) 0.0283(4) 0.0052(4) 0.0016(3) 0.0005(4)
Cl2 0.0350(5) 0.0318(5) 0.0313(5) 0.0038(4) -0.0048(4) 0.0049(4)
Cl3 0.0424(6) 0.0458(6) 0.0407(5) 0.0096(5) 0.0010(4) -0.0020(5)
Cl4 0.0811(9) 0.0631(8) 0.0707(8) -0.0356(7) 0.0110(8) -0.0085(7)
O1 0.0272(16) 0.057(2) 0.059(2) 0.0206(16) 0.0041(15) 0.0003(14)
O2 0.053(2) 0.0429(17) 0.0368(15) 0.0012(14) -0.0054(15) 0.0017(14)
N1 0.0218(15) 0.0226(15) 0.0341(16) -0.0026(13) 0.0012(13) 0.0021(12)
N2 0.0254(15) 0.0309(15) 0.0208(14) 0.0002(12) 0.0014(13) 0.0017(13)
N3 0.0204(15) 0.0208(14) 0.0269(15) 0.0005(12) 0.0047(13) 0.0003(12)
N4 0.0189(14) 0.0207(14) 0.0190(13) -0.0005(11) 0.0030(12) 0.0016(12)
C1 0.0160(16) 0.0237(17) 0.0233(17) 0.0004(14) -0.0061(13) 0.0023(14)
C2 0.0239(17) 0.0206(16) 0.0235(17) 0.0035(13) -0.0029(15) 0.0016(14)
C3 0.0191(17) 0.0206(16) 0.0218(16) 0.0027(13) 0.0041(14) -0.0029(13)
C4 0.029(2) 0.032(2) 0.057(3) -0.0149(18) 0.0146(19) -0.0006(16)
C5 0.030(2) 0.0208(17) 0.045(2) -0.0001(16) -0.0060(17) 0.0034(15)
C6 0.029(2) 0.045(2) 0.0279(19) -0.0054(17) 0.0030(16) 0.0146(17)
C7 0.042(2) 0.056(2) 0.0168(17) 0.0008(18) 0.0017(16) 0.007(2)
C8 0.0189(16) 0.0186(16) 0.0266(17) -0.0012(13) 0.0024(13) -0.0024(13)
C9 0.0265(19) 0.0230(17) 0.0268(17) 0.0014(14) 0.0008(15) -0.0034(14)
C10 0.028(2) 0.0207(17) 0.046(2) 0.0062(16) -0.0029(17) 0.0014(15)
C11 0.031(2) 0.0242(18) 0.041(2) -0.0085(16) 0.0047(17) -0.0012(16)
C12 0.035(2) 0.0314(19) 0.0279(19) -0.0090(16) 0.0020(17) -0.0084(17)
C13 0.0232(17) 0.0292(19) 0.0278(17) 0.0027(16) -0.0010(14) -0.0020(15)
C14 0.056(3) 0.036(2) 0.068(3) -0.018(2) 0.009(2) 0.005(2)
C15 0.0147(15) 0.0226(16) 0.0208(16) -0.0037(13) -0.0023(13) 0.0016(12)
C16 0.0270(18) 0.0189(16) 0.0249(17) 0.0004(13) -0.0022(15) 0.0004(14)
C17 0.032(2) 0.0321(19) 0.0220(17) 0.0013(15) 0.0019(15) -0.0012(16)
C18 0.0254(19) 0.0326(19) 0.0256(17) -0.0064(15) -0.0038(16) 0.0044(16)
C19 0.0276(19) 0.0205(16) 0.0340(19) -0.0039(15) -0.0059(15) -0.0014(14)
C20 0.0236(17) 0.0232(17) 0.0262(18) 0.0033(14) 0.0000(15) -0.0035(14)
C21 0.050(3) 0.039(2) 0.035(2) -0.0137(18) -0.0006(19) 0.0071(19)
C22 0.043(2) 0.038(2) 0.0270(19) -0.0038(16) 0.0045(18) -0.0093(18)

loop_
_atom_type_symbol
_atom_type_description
_atom_type_scat_dispersion_real
_atom_type_scat_dispersion_imag
_atom_type_scat_source
C C 0.0033 0.0016 'International Tables Vol C Tables 4.2.6.8 and 6.1.1.4'
H H 0.0000 0.0000 'International Tables Vol C Tables 4.2.6.8 and 6.1.1.4'
Cl Cl 0.1484 0.1585 'International Tables Vol C Tables 4.2.6.8 and 6.1.1.4'
N N 0.0061 0.0033 'International Tables Vol C Tables 4.2.6.8 and 6.1.1.4'
O O 0.0106 0.0060 'International Tables Vol C Tables 4.2.6.8 and 6.1.1.4'

loop_
_geom_angle_atom_site_label_1
_geom_angle_atom_site_label_2
_geom_angle_atom_site_label_3
_geom_angle
_geom_angle_site_symmetry_1
_geom_angle_site_symmetry_3
_geom_angle_publ_flag
H1O O1 H2O 104(5) . . ?
H3O O2 H4O 102(4) . . ?
C1 N1 C4 119.7(3) . . ?
C1 N1 C5 125.7(3) . . ?
C4 N1 C5 114.1(3) . . ?
C3 N2 C7 125.0(3) . . ?
C3 N2 C6 119.9(3) . . ?
C7 N2 C6 115.0(3) . . ?
C1 N3 C8 126.2(3) . . ?
C1 N3 H3N 120(2) . . ?
C8 N3 H3N 114(2) . . ?
C3 N4 C15 124.8(3) . . ?
C3 N4 H4N 118(2) . . ?
C15 N4 H4N 117(2) . . ?
N1 C1 N3 120.4(3) . . ?
N1 C1 C2 121.0(3) . . ?
N3 C1 C2 118.6(3) . . ?
C1 C2 C3 113.0(2) . . ?
C1 C2 H2A 109.0 . . ?
C3 C2 H2A 109.0 . . ?
C1 C2 H2B 109.0 . . ?
C3 C2 H2B 109.0 . . ?
H2A C2 H2B 107.8 . . ?
N2 C3 N4 120.9(3) . . ?
N2 C3 C2 120.0(3) . . ?
N4 C3 C2 119.1(3) . . ?
N1 C4 H4A 109.5 . . ?
N1 C4 H4B 109.5 . . ?
H4A C4 H4B 109.5 . . ?
N1 C4 H4C 109.5 . . ?
H4A C4 H4C 109.5 . . ?
H4B C4 H4C 109.5 . . ?
N1 C5 H5A 109.5 . . ?
N1 C5 H5B 109.5 . . ?
H5A C5 H5B 109.5 . . ?
N1 C5 H5C 109.5 . . ?
H5A C5 H5C 109.5 . . ?
H5B C5 H5C 109.5 . . ?
N2 C6 H6A 109.5 . . ?
N2 C6 H6B 109.5 . . ?
H6A C6 H6B 109.5 . . ?
N2 C6 H6C 109.5 . . ?
H6A C6 H6C 109.5 . . ?
H6B C6 H6C 109.5 . . ?
N2 C7 H7A 109.3 . . ?
N2 C7 H7B 109.1 . . ?
H7A C7 H7B 108.2 . . ?
N2 C7 H7C1 114.5 . . ?
H7A C7 H7C1 90.7 . . ?
H7B C7 H7C1 122.7 . . ?
N2 C7 H7C2 116.8 . . ?
H7A C7 H7C2 124.1 . . ?
H7B C7 H7C2 85.3 . . ?
H7C1 C7 H7C2 42.5 . . ?
C9 C8 C13 120.6(3) . . ?
C9 C8 N3 119.0(3) . . ?
C13 C8 N3 120.4(3) . . ?
C8 C9 C10 118.9(3) . . ?
C8 C9 H9 120.6 . . ?
C10 C9 H9 120.6 . . ?
C11 C10 C9 121.6(3) . . ?
C11 C10 H10 119.2 . . ?
C9 C10 H10 119.2 . . ?
C12 C11 C10 118.2(3) . . ?
C12 C11 C14 120.5(3) . . ?
C10 C11 C14 121.3(4) . . ?
C11 C12 C13 121.7(3) . . ?
C11 C12 H12 119.2 . . ?
C13 C12 H12 119.2 . . ?
C12 C13 C8 119.0(3) . . ?
C12 C13 H13 120.5 . . ?
C8 C13 H13 120.5 . . ?
C11 C14 H14A 109.5 . . ?
C11 C14 H14B 109.5 . . ?
H14A C14 H14B 109.5 . . ?
C11 C14 H14C 109.5 . . ?
H14A C14 H14C 109.5 . . ?
H14B C14 H14C 109.5 . . ?
C16 C15 C20 120.1(3) . . ?
C16 C15 N4 119.6(3) . . ?
C20 C15 N4 120.2(3) . . ?
C15 C16 C17 119.4(3) . . ?
C15 C16 H16 120.3 . . ?
C17 C16 H16 120.3 . . ?
C16 C17 C18 121.6(3) . . ?
C16 C17 H17 119.2 . . ?
C18 C17 H17 119.2 . . ?
C19 C18 C17 117.8(3) . . ?
C19 C18 C21 120.0(3) . . ?
C17 C18 C21 122.2(3) . . ?
C20 C19 C18 121.3(3) . . ?
C20 C19 H19 119.3 . . ?
C18 C19 H19 119.3 . . ?
C19 C20 C15 119.7(3) . . ?
C19 C20 H20 120.1 . . ?
C15 C20 H20 120.1 . . ?
C18 C21 H21A 109.5 . . ?
C18 C21 H21B 109.5 . . ?
H21A C21 H21B 109.5 . . ?
C18 C21 H21C 109.5 . . ?
H21A C21 H21C 109.5 . . ?
H21B C21 H21C 109.5 . . ?
Cl4 C22 Cl3 111.0(2) . . ?
Cl4 C22 H22A 109.4 . . ?
Cl3 C22 H22A 109.4 . . ?
Cl4 C22 H22B 109.4 . . ?
Cl3 C22 H22B 109.4 . . ?
H22A C22 H22B 108.0 . . ?

loop_
_geom_bond_atom_site_label_1
_geom_bond_atom_site_label_2
_geom_bond_distance
_geom_bond_site_symmetry_2
_geom_bond_publ_flag
Cl3 C22 1.770(4) . ?
Cl4 C22 1.753(4) . ?
O1 H1O 0.84(2) . ?
O1 H2O 0.86(2) . ?
O2 H3O 0.87(2) . ?
O2 H4O 0.88(2) . ?
N1 C1 1.312(4) . ?
N1 C4 1.463(4) . ?
N1 C5 1.481(4) . ?
N2 C3 1.317(4) . ?
N2 C7 1.463(4) . ?
N2 C6 1.472(4) . ?
N3 C1 1.324(4) . ?
N3 C8 1.441(4) . ?
N3 H3N 0.87(2) . ?
N4 C3 1.321(4) . ?
N4 C15 1.434(4) . ?
N4 H4N 0.87(2) . ?
C1 C2 1.514(4) . ?
C2 C3 1.517(4) . ?
C2 H2A 0.9900 . ?
C2 H2B 0.9900 . ?
C4 H4A 0.9800 . ?
C4 H4B 0.9800 . ?
C4 H4C 0.9800 . ?
C5 H5A 0.9800 . ?
C5 H5B 0.9800 . ?
C5 H5C 0.9800 . ?
C6 H6A 0.9800 . ?
C6 H6B 0.9800 . ?
C6 H6C 0.9800 . ?
C7 H7A 0.9866 . ?
C7 H7B 0.9894 . ?
C7 H7C1 1.0244 . ?
C7 H7C2 0.9920 . ?
C8 C9 1.380(5) . ?
C8 C13 1.390(4) . ?
C9 C10 1.391(5) . ?
C9 H9 0.9500 . ?
C10 C11 1.381(5) . ?
C10 H10 0.9500 . ?
C11 C12 1.379(5) . ?
C11 C14 1.517(5) . ?
C12 C13 1.382(5) . ?
C12 H12 0.9500 . ?
C13 H13 0.9500 . ?
C14 H14A 0.9800 . ?
C14 H14B 0.9800 . ?
C14 H14C 0.9800 . ?
C15 C16 1.384(4) . ?
C15 C20 1.386(4) . ?
C16 C17 1.385(4) . ?
C16 H16 0.9500 . ?
C17 C18 1.392(5) . ?
C17 H17 0.9500 . ?
C18 C19 1.392(5) . ?
C18 C21 1.502(5) . ?
C19 C20 1.381(5) . ?
C19 H19 0.9500 . ?
C20 H20 0.9500 . ?
C21 H21A 0.9800 . ?
C21 H21B 0.9800 . ?
C21 H21C 0.9800 . ?
C22 H22A 0.9900 . ?
C22 H22B 0.9900 . ?

loop_
_geom_hbond_atom_site_label_D
_geom_hbond_atom_site_label_H
_geom_hbond_atom_site_label_A
_geom_hbond_distance_DH
_geom_hbond_distance_HA
_geom_hbond_distance_DA
_geom_hbond_angle_DHA
_geom_hbond_site_symmetry_A
_geom_hbond_publ_flag
O1 H1O Cl1 0.84(2) 2.42(2) 3.265(3) 179(5) 1_455 yes
O1 H2O Cl2 0.86(2) 2.50(3) 3.347(3) 170(4) 2_564 yes
O2 H3O Cl2 0.87(2) 2.38(3) 3.220(3) 164(4) . yes
O2 H4O Cl2 0.88(2) 2.40(3) 3.267(3) 174(4) 4_556 yes
N3 H3N Cl1 0.87(2) 2.34(3) 3.134(3) 150(3) . yes
N4 H4N Cl1 0.87(2) 2.26(2) 3.088(3) 158(3) 1_455 yes

loop_
_geom_torsion_atom_site_label_1
_geom_torsion_atom_site_label_2
_geom_torsion_atom_site_label_3
_geom_torsion_atom_site_label_4
_geom_torsion
_geom_torsion_site_symmetry_1
_geom_torsion_site_symmetry_2
_geom_torsion_site_symmetry_3
_geom_torsion_site_symmetry_4
_geom_torsion_publ_flag
C4 N1 C1 N3 -2.9(5) . . . . ?
C5 N1 C1 N3 168.7(3) . . . . ?
C4 N1 C1 C2 178.0(3) . . . . ?
C5 N1 C1 C2 -10.4(5) . . . . ?
C8 N3 C1 N1 179.3(3) . . . . ?
C8 N3 C1 C2 -1.5(5) . . . . ?
N1 C1 C2 C3 -129.3(3) . . . . ?
N3 C1 C2 C3 51.6(4) . . . . ?
C7 N2 C3 N4 174.4(3) . . . . ?
C6 N2 C3 N4 -0.3(5) . . . . ?
C7 N2 C3 C2 -6.6(5) . . . . ?
C6 N2 C3 C2 178.7(3) . . . . ?
C15 N4 C3 N2 -163.0(3) . . . . ?
C15 N4 C3 C2 18.0(4) . . . . ?
C1 C2 C3 N2 -136.1(3) . . . . ?
C1 C2 C3 N4 43.0(4) . . . . ?
C1 N3 C8 C9 -115.2(4) . . . . ?
C1 N3 C8 C13 66.3(4) . . . . ?
C13 C8 C9 C10 -2.3(5) . . . . ?
N3 C8 C9 C10 179.2(3) . . . . ?
C8 C9 C10 C11 0.8(5) . . . . ?
C9 C10 C11 C12 0.8(6) . . . . ?
C9 C10 C11 C14 179.8(3) . . . . ?
C10 C11 C12 C13 -1.0(6) . . . . ?
C14 C11 C12 C13 180.0(4) . . . . ?
C11 C12 C13 C8 -0.4(5) . . . . ?
C9 C8 C13 C12 2.1(5) . . . . ?
N3 C8 C13 C12 -179.4(3) . . . . ?
C3 N4 C15 C16 -127.3(3) . . . . ?
C3 N4 C15 C20 55.3(4) . . . . ?
C20 C15 C16 C17 -2.9(5) . . . . ?
N4 C15 C16 C17 179.7(3) . . . . ?
C15 C16 C17 C18 0.0(5) . . . . ?
C16 C17 C18 C19 2.2(5) . . . . ?
C16 C17 C18 C21 -177.9(3) . . . . ?
C17 C18 C19 C20 -1.7(5) . . . . ?
C21 C18 C19 C20 178.4(3) . . . . ?
C18 C19 C20 C15 -1.1(5) . . . . ?
C16 C15 C20 C19 3.4(5) . . . . ?
N4 C15 C20 C19 -179.2(3) . . . . ?
